data_9015699
loop_
_publ_author_name
'Blum, D.'
'Averbuch-Pouchot, M. T.'
'Guitel, J. C.'

_publ_section_title
;
 Un nouvel exemple d'anion du type (X Cr2 O10) (X=As). Structure de
 Ba H (As Cr2 O10)
;
_journal_issue 3
_journal_name_full 'Acta Crystallographica, Section B'
_journal_page_first 726
_journal_page_last 727
_journal_paper_doi 10.1107/S0567740879004556
_journal_volume 35
_journal_year 1979
_chemical_formula_sum 'As Ba Cr2 O10'
_space_group_IT_number 2
_symmetry_space_group_name_Hall '-P 1'
_symmetry_space_group_name_H-M 'P -1'
_cell_angle_alpha 115.91
_cell_angle_beta 99.41
_cell_angle_gamma 89.31
_cell_length_a 7.433
_cell_length_b 7.960
_cell_length_c 8.038
_cell_formula_units_Z 2
_cell_volume 421.074
_database_code_amcsd 0015986
_exptl_crystal_density_diffrn 3.756
_cod_duplicate_entry 1008039
_cod_original_formula_sum 'Ba As Cr2 O10'
_cod_database_code 9015699
_amcsd_formula_title 'As Ba Cr2 H O10'

loop_
_space_group_symop_operation_xyz
x,y,z
-x,-y,-z

loop_
_atom_site_label
_atom_site_fract_x
_atom_site_fract_y
_atom_site_fract_z
Ba1 0.24926 0.71090 0.13040
As1 0.17530 0.28550 0.23830
Cr1 0.40220 0.81180 0.70990
Cr2 0.21840 0.25830 0.62140
O1 0.07600 0.39900 0.12300
O2 0.12300 0.05700 0.14000
O3 0.40400 0.32500 0.26500
O4 0.13300 0.37300 0.46400
O5 0.32500 0.74200 0.49000
O6 0.25000 0.76200 0.80600
O7 0.46400 0.03000 0.81700
O8 0.36500 0.39900 0.80900
O9 0.04900 0.18200 0.67200
O10 0.33100 0.08300 0.49100

loop_
_cod_related_entry_id
_cod_related_entry_database
_cod_related_entry_code
1 AMCSD 0015986
